data_7237996
loop_
_publ_author_name
'Wei, Wen-Juan'
'Li, Chao'
'Li, Lin-Sui'
'Tang, Yun-Zhi'
'Jiang, Xing-Xing'
'Lin, Zhe-Shuai'

_publ_section_title
;
 Phase transition, optical and dielectric properties regulated by
 anion-substitution in a homologous series of 2D hybrid organic--inorganic
 perovskites
;
_journal_issue 38
_journal_name_full 'Journal of Materials Chemistry C'
_journal_page_first 11964
_journal_paper_doi 10.1039/C9TC04479E
_journal_volume 7
_journal_year 2019
_chemical_formula_moiety '0.5(Br8 Pb2), 2(C5 H11 N S)'
_chemical_formula_sum 'C10 H16 Br4 N2 Pb S2'
_chemical_formula_weight 755.20
_space_group_crystal_system orthorhombic
_space_group_IT_number 61
_space_group_name_Hall '-P 2ac 2ab'
_space_group_name_H-M_alt 'P b c a'
_atom_sites_solution_hydrogens geom
_atom_sites_solution_primary direct
_audit_creation_date 2019-06-21
_audit_creation_method
;
Olex2 1.2
(compiled 2018.05.29 svn.r3508 for OlexSys, GUI svn.r5506)
;
_audit_update_record
;
2019-06-24 deposited with the CCDC.	2019-09-09 downloaded from the CCDC.
;
_cell_angle_alpha 90
_cell_angle_beta 90
_cell_angle_gamma 90
_cell_formula_units_Z 4
_cell_length_a 8.4013(3)
_cell_length_b 8.2000(3)
_cell_length_c 29.0071(12)
_cell_measurement_reflns_used 7806
_cell_measurement_temperature 293(2)
_cell_measurement_theta_max 31.4600
_cell_measurement_theta_min 2.4520
_cell_volume 1998.32(13)
_computing_molecular_graphics 'Olex2 (Dolomanov et al., 2009)'
_computing_publication_material 'Olex2 (Dolomanov et al., 2009)'
_computing_structure_refinement 'ShelXL (Sheldrick, 2015)'
_computing_structure_solution 'ShelXS (Sheldrick, 2008)'
_diffrn_ambient_temperature 293(2)
_diffrn_measured_fraction_theta_full 0.999
_diffrn_measured_fraction_theta_max 0.854
_diffrn_measurement_device_type 'multiwire proportional'
_diffrn_measurement_method 'phi and omega scans'
_diffrn_radiation_monochromator graphite
_diffrn_radiation_type MoK\a
_diffrn_radiation_wavelength 0.71073
_diffrn_reflns_av_R_equivalents 0.0368
_diffrn_reflns_av_unetI/netI 0.0250
_diffrn_reflns_Laue_measured_fraction_full 0.999
_diffrn_reflns_Laue_measured_fraction_max 0.854
_diffrn_reflns_limit_h_max 10
_diffrn_reflns_limit_h_min -10
_diffrn_reflns_limit_k_max 11
_diffrn_reflns_limit_k_min -10
_diffrn_reflns_limit_l_max 40
_diffrn_reflns_limit_l_min -42
_diffrn_reflns_number 18793
_diffrn_reflns_point_group_measured_fraction_full 0.999
_diffrn_reflns_point_group_measured_fraction_max 0.854
_diffrn_reflns_theta_full 25.242
_diffrn_reflns_theta_max 31.609
_diffrn_reflns_theta_min 2.802
_exptl_absorpt_coefficient_mu 16.640
_exptl_absorpt_correction_T_max 1.00000
_exptl_absorpt_correction_T_min 0.21188
_exptl_absorpt_correction_type multi-scan
_exptl_crystal_colour 'clear light colourless'
_exptl_crystal_colour_lustre clear
_exptl_crystal_colour_modifier light
_exptl_crystal_colour_primary colourless
_exptl_crystal_density_diffrn 2.510
_exptl_crystal_description block
_exptl_crystal_F_000 1376
_exptl_crystal_size_max 0.3
_exptl_crystal_size_mid 0.2
_exptl_crystal_size_min 0.1
_refine_diff_density_max 1.447
_refine_diff_density_min -1.393
_refine_diff_density_rms 0.200
_refine_ls_extinction_method none
_refine_ls_goodness_of_fit_ref 1.124
_refine_ls_hydrogen_treatment constr
_refine_ls_matrix_type full
_refine_ls_number_parameters 89
_refine_ls_number_reflns 2868
_refine_ls_number_restraints 0
_refine_ls_restrained_S_all 1.124
_refine_ls_R_factor_all 0.0655
_refine_ls_R_factor_gt 0.0433
_refine_ls_shift/su_max 0.001
_refine_ls_shift/su_mean 0.000
_refine_ls_structure_factor_coef Fsqd
_refine_ls_weighting_details 'w=1/[\s^2^(Fo^2^)+(0.0348P)^2^+9.1846P] where P=(Fo^2^+2Fc^2^)/3'
_refine_ls_weighting_scheme calc
_refine_ls_wR_factor_gt 0.0892
_refine_ls_wR_factor_ref 0.0965
_reflns_Friedel_coverage 0.000
_reflns_number_gt 2142
_reflns_number_total 2868
_reflns_threshold_expression 'I > 2\s(I)'
_cod_data_source_file c9tc04479e2.cif
_cod_data_source_block 1
_cod_database_code 7237996
_shelx_shelxl_version_number 2014/7
_shelx_space_group_comment
;
The symmetry employed for this shelxl refinement is uniquely defined
by the following loop, which should always be used as a source of
symmetry information in preference to the above space-group names.
They are only intended as comments.
;
_shelx_estimated_absorpt_t_max 0.287
_shelx_estimated_absorpt_t_min 0.082
_olex2_refinement_description
;
1. Fixed Uiso
 At 1.2 times of:
  All C(H,H) groups, All N(H,H,H) groups
2.a Secondary CH2 refined with riding coordinates:
 C3(H3A,H3B), C5(H5A,H5B), C1(H1D,H1E), C2(H2A,H2B)
2.b Idealised Me refined as rotating group:
 N1(H1A,H1B,H1C)
;
_olex2_submission_special_instructions 'No special instructions were received'

loop_
_space_group_symop_operation_xyz
'x, y, z'
'-x+1/2, -y, z+1/2'
'-x, y+1/2, -z+1/2'
'x+1/2, -y+1/2, -z'
'-x, -y, -z'
'x-1/2, y, -z-1/2'
'x, -y-1/2, z-1/2'
'-x-1/2, y-1/2, z'

loop_
_atom_site_label
_atom_site_type_symbol
_atom_site_fract_x
_atom_site_fract_y
_atom_site_fract_z
_atom_site_U_iso_or_equiv
_atom_site_adp_type
_atom_site_occupancy
_atom_site_site_symmetry_order
_atom_site_calc_flag
_atom_site_refinement_flags_posn
_atom_site_refinement_flags_adp
_atom_site_refinement_flags_occupancy
Pb1 Pb 0.0000 0.5000 0.5000 0.03284(10) Uani 1 2 d S T P
Br2 Br 0.19531(8) 0.80629(8) 0.50286(2) 0.04626(18) Uani 1 1 d . . .
Br1 Br 0.03635(9) 0.47884(8) 0.39710(3) 0.05193(18) Uani 1 1 d . . .
S1 S 0.4556(5) 0.3633(5) 0.30749(11) 0.1214(12) Uani 1 1 d . . .
N1 N 0.4244(7) 0.5712(7) 0.4140(2) 0.0516(14) Uani 1 1 d . . .
H1A H 0.3292 0.5484 0.4022 0.062 Uiso 1 1 calc GR . .
H1B H 0.4511 0.6730 0.4067 0.062 Uiso 1 1 calc GR . .
H1C H 0.4211 0.5607 0.4445 0.062 Uiso 1 1 calc GR . .
C3 C 0.6770(10) 0.5893(11) 0.3211(3) 0.063(2) Uani 1 1 d . . .
H3A H 0.6519 0.7014 0.3288 0.076 Uiso 1 1 calc R . .
H3B H 0.7858 0.5663 0.3302 0.076 Uiso 1 1 calc R . .
C4 C 0.5636(9) 0.4741(9) 0.3438(3) 0.0546(17) Uani 1 1 d . . .
C5 C 0.5447(11) 0.4564(10) 0.3947(3) 0.0604(19) Uani 1 1 d . . .
H5A H 0.5128 0.3455 0.4017 0.072 Uiso 1 1 calc R . .
H5B H 0.6464 0.4761 0.4095 0.072 Uiso 1 1 calc R . .
C1 C 0.5485(17) 0.4432(17) 0.2615(4) 0.113(5) Uani 1 1 d . . .
H1D H 0.6044 0.3578 0.2450 0.136 Uiso 1 1 calc R . .
H1E H 0.4707 0.4910 0.2408 0.136 Uiso 1 1 calc R . .
C2 C 0.6550(14) 0.5608(17) 0.2754(7) 0.141(7) Uani 1 1 d . . .
H2A H 0.7578 0.5328 0.2624 0.169 Uiso 1 1 calc R . .
H2B H 0.6225 0.6629 0.2613 0.169 Uiso 1 1 calc R . .

loop_
_atom_site_aniso_label
_atom_site_aniso_U_11
_atom_site_aniso_U_22
_atom_site_aniso_U_33
_atom_site_aniso_U_23
_atom_site_aniso_U_13
_atom_site_aniso_U_12
Pb1 0.02565(15) 0.02384(15) 0.04902(19) 0.00013(12) -0.00096(12) 0.00000(9)
Br2 0.0399(3) 0.0366(3) 0.0623(4) -0.0026(3) 0.0077(3) -0.0144(3)
Br1 0.0537(4) 0.0465(3) 0.0555(4) 0.0058(3) -0.0104(3) -0.0002(3)
S1 0.136(3) 0.153(3) 0.0755(19) -0.017(2) -0.0106(19) -0.040(3)
N1 0.050(3) 0.044(3) 0.060(4) 0.000(3) -0.005(3) -0.007(3)
C3 0.056(5) 0.083(6) 0.050(4) 0.006(4) 0.002(4) 0.000(4)
C4 0.050(4) 0.052(4) 0.062(5) -0.002(3) -0.004(4) 0.008(3)
C5 0.069(5) 0.055(4) 0.058(5) -0.005(4) -0.013(4) 0.008(4)
C1 0.125(10) 0.160(12) 0.055(6) 0.009(7) 0.015(6) 0.071(10)
C2 0.068(7) 0.115(10) 0.24(2) 0.095(12) 0.028(10) 0.012(7)

loop_
_atom_type_symbol
_atom_type_description
_atom_type_scat_dispersion_real
_atom_type_scat_dispersion_imag
_atom_type_scat_source
C C 0.0033 0.0016 'International Tables Vol C Tables 4.2.6.8 and 6.1.1.4'
H H 0.0000 0.0000 'International Tables Vol C Tables 4.2.6.8 and 6.1.1.4'
Br Br -0.2901 2.4595 'International Tables Vol C Tables 4.2.6.8 and 6.1.1.4'
N N 0.0061 0.0033 'International Tables Vol C Tables 4.2.6.8 and 6.1.1.4'
Pb Pb -3.3944 10.1111 'International Tables Vol C Tables 4.2.6.8 and 6.1.1.4'
S S 0.1246 0.1234 'International Tables Vol C Tables 4.2.6.8 and 6.1.1.4'

loop_
_geom_angle_atom_site_label_1
_geom_angle_atom_site_label_2
_geom_angle_atom_site_label_3
_geom_angle
_geom_angle_site_symmetry_1
_geom_angle_site_symmetry_3
Br2 Pb1 Br2 180.0 . 5_566
Br2 Pb1 Br2 91.379(5) 5_566 8_655
Br2 Pb1 Br2 88.621(5) . 8_655
Br2 Pb1 Br2 91.379(5) . 4_466
Br2 Pb1 Br2 180.0 4_466 8_655
Br2 Pb1 Br2 88.621(5) 5_566 4_466
Br2 Pb1 Br1 91.159(18) 5_566 5_566
Br2 Pb1 Br1 88.842(18) 5_566 .
Br2 Pb1 Br1 88.842(18) . 5_566
Br2 Pb1 Br1 91.158(18) . .
Br1 Pb1 Br2 95.129(19) . 4_466
Br1 Pb1 Br2 84.871(19) 5_566 4_466
Br1 Pb1 Br2 84.871(19) . 8_655
Br1 Pb1 Br2 95.129(19) 5_566 8_655
Br1 Pb1 Br1 180.0 5_566 .
Pb1 Br2 Pb1 154.78(3) . 4_566
C4 S1 C1 92.1(6) . .
H1A N1 H1B 109.5 . .
H1A N1 H1C 109.5 . .
H1B N1 H1C 109.5 . .
C5 N1 H1A 109.5 . .
C5 N1 H1B 109.5 . .
C5 N1 H1C 109.5 . .
H3A C3 H3B 109.0 . .
C4 C3 H3A 111.0 . .
C4 C3 H3B 111.0 . .
C2 C3 H3A 111.0 . .
C2 C3 H3B 111.0 . .
C2 C3 C4 103.6(8) . .
C3 C4 S1 114.4(6) . .
C5 C4 S1 121.1(6) . .
C5 C4 C3 124.5(7) . .
N1 C5 C4 112.5(6) . .
N1 C5 H5A 109.1 . .
N1 C5 H5B 109.1 . .
C4 C5 H5A 109.1 . .
C4 C5 H5B 109.1 . .
H5A C5 H5B 107.8 . .
S1 C1 H1D 109.6 . .
S1 C1 H1E 109.6 . .
H1D C1 H1E 108.2 . .
C2 C1 S1 110.1(10) . .
C2 C1 H1D 109.6 . .
C2 C1 H1E 109.6 . .
C3 C2 C1 119.6(11) . .
C3 C2 H2A 107.4 . .
C3 C2 H2B 107.4 . .
C1 C2 H2A 107.4 . .
C1 C2 H2B 107.4 . .
H2A C2 H2B 107.0 . .

loop_
_geom_bond_atom_site_label_1
_geom_bond_atom_site_label_2
_geom_bond_distance
_geom_bond_site_symmetry_2
Pb1 Br2 3.0012(6) .
Pb1 Br2 3.0137(6) 4_466
Pb1 Br2 3.0013(6) 5_566
Pb1 Br2 3.0137(6) 8_655
Pb1 Br1 3.0053(8) 5_566
Pb1 Br1 3.0054(8) .
Br2 Pb1 3.0137(6) 4_566
S1 C4 1.661(8) .
S1 C1 1.679(12) .
N1 H1A 0.8900 .
N1 H1B 0.8900 .
N1 H1C 0.8900 .
N1 C5 1.489(10) .
C3 H3A 0.9700 .
C3 H3B 0.9700 .
C3 C4 1.495(11) .
C3 C2 1.360(19) .
C4 C5 1.490(11) .
C5 H5A 0.9700 .
C5 H5B 0.9700 .
C1 H1D 0.9700 .
C1 H1E 0.9700 .
C1 C2 1.376(18) .
C2 H2A 0.9700 .
C2 H2B 0.9700 .
